data_2227451
loop_
_publ_author_name
'Kuhlich, Paul'
'G\"ostl, Robert'
'Metzinger, Ramona'
'Piechotta, Christian'
'Nehls, Irene'

_publ_section_title
;
 3,5,5,6,8,8-Hexamethyl-5,6,7,8-tetrahydro-2-naphthoic acid
 (AHTN--COOH)
;
_journal_coeditor_code FL2316
_journal_issue 10
_journal_name_full 'Acta Crystallographica Section E'
_journal_page_first o2687
_journal_paper_doi 10.1107/S1600536810038572
_journal_volume 66
_journal_year 2010
_chemical_formula_iupac 'C17 H24 O2'
_chemical_formula_moiety 'C17 H24 O2'
_chemical_formula_sum 'C17 H24 O2'
_chemical_formula_weight 260.36
_chemical_name_systematic
;
3,5,5,6,8,8-Hexamethyl-5,6,7,8-tetrahydro-2-naphthoic acid
;
_space_group_IT_number 14
_symmetry_cell_setting monoclinic
_symmetry_space_group_name_Hall '-P 2ybc'
_symmetry_space_group_name_H-M 'P 1 21/c 1'
_atom_sites_solution_hydrogens geom
_atom_sites_solution_primary direct
_atom_sites_solution_secondary difmap
_audit_creation_method SHELXL-97
_cell_angle_alpha 90.00
_cell_angle_beta 112.3100(19)
_cell_angle_gamma 90.00
_cell_formula_units_Z 4
_cell_length_a 8.9718(2)
_cell_length_b 10.1447(3)
_cell_length_c 17.7058(5)
_cell_measurement_reflns_used 30064
_cell_measurement_temperature 100(2)
_cell_measurement_theta_max 30.88
_cell_measurement_theta_min 2.29
_cell_volume 1490.88(7)
_computing_cell_refinement 'X-AREA (Stoe & Cie, 2002)'
_computing_data_collection 'X-AREA (Stoe & Cie, 2002)'
_computing_data_reduction 'X-RED32 (Stoe & Cie, 2002)'
_computing_molecular_graphics 'PLATON (Spek, 2009)'
_computing_publication_material 'PLATON (Spek, 2009)'
_computing_structure_refinement 'SHELXL97 (Sheldrick, 2008)'
_computing_structure_solution 'SHELXS97 (Sheldrick, 2008)'
_diffrn_ambient_temperature 100(2)
_diffrn_detector_area_resol_mean 6.67
_diffrn_measured_fraction_theta_full 0.998
_diffrn_measured_fraction_theta_max 0.998
_diffrn_measurement_device 'Stoe IPDS-2t'
_diffrn_measurement_method '\w-rotation,\w-incr.=1\%,319 exposures'
_diffrn_radiation_monochromator 'planar graphite'
_diffrn_radiation_source 'long fine focus sealed X-ray tube'
_diffrn_radiation_type MoK\a
_diffrn_radiation_wavelength 0.71073
_diffrn_reflns_av_R_equivalents 0.0160
_diffrn_reflns_av_sigmaI/netI 0.0203
_diffrn_reflns_limit_h_max 10
_diffrn_reflns_limit_h_min -11
_diffrn_reflns_limit_k_max 12
_diffrn_reflns_limit_k_min -12
_diffrn_reflns_limit_l_max 10
_diffrn_reflns_limit_l_min -21
_diffrn_reflns_number 5695
_diffrn_reflns_theta_full 25.00
_diffrn_reflns_theta_max 25.99
_diffrn_reflns_theta_min 2.75
_diffrn_standards_decay_% 0
_diffrn_standards_interval_count 0
_diffrn_standards_interval_time 0
_diffrn_standards_number 0
_exptl_absorpt_coefficient_mu 0.074
_exptl_absorpt_correction_type none
_exptl_crystal_colour colourless
_exptl_crystal_density_diffrn 1.160
_exptl_crystal_density_method 'not measured'
_exptl_crystal_description fragment
_exptl_crystal_F_000 568
_exptl_crystal_size_max 0.44
_exptl_crystal_size_mid 0.44
_exptl_crystal_size_min 0.28
_refine_diff_density_max 0.288
_refine_diff_density_min -0.341
_refine_ls_extinction_method none
_refine_ls_goodness_of_fit_ref 1.035
_refine_ls_hydrogen_treatment constr
_refine_ls_matrix_type full
_refine_ls_number_parameters 206
_refine_ls_number_reflns 2933
_refine_ls_number_restraints 30
_refine_ls_restrained_S_all 1.053
_refine_ls_R_factor_all 0.0544
_refine_ls_R_factor_gt 0.0470
_refine_ls_shift/su_max 0.000
_refine_ls_shift/su_mean 0.000
_refine_ls_structure_factor_coef Fsqd
_refine_ls_weighting_details 'calc w=1/[\s^2^(Fo^2^)+(0.0771P)^2^+0.4377P] where P=(Fo^2^+2Fc^2^)/3'
_refine_ls_weighting_scheme calc
_refine_ls_wR_factor_gt 0.1254
_refine_ls_wR_factor_ref 0.1298
_reflns_number_gt 2525
_reflns_number_total 2933
_reflns_threshold_expression I>2sigma(I)
_cod_data_source_file fl2316.cif
_cod_data_source_block I
_cod_original_sg_symbol_H-M 'P 21/c'
_cod_database_code 2227451
_cod_database_fobs_code 2227451

loop_
_symmetry_equiv_pos_as_xyz
'x, y, z'
'-x, y+1/2, -z+1/2'
'-x, -y, -z'
'x, -y-1/2, z-1/2'

loop_
_atom_site_type_symbol
_atom_site_label
_atom_site_fract_x
_atom_site_fract_y
_atom_site_fract_z
_atom_site_U_iso_or_equiv
_atom_site_adp_type
_atom_site_calc_flag
_atom_site_refinement_flags
_atom_site_occupancy
_atom_site_disorder_assembly
_atom_site_disorder_group
O O1 -0.40903(12) 0.07719(11) -0.05516(6) 0.0301(3) Uani d . 1 . .
O O2 -0.31528(12) 0.04014(11) 0.07904(6) 0.0274(3) Uani d . 1 . .
H H2 -0.4096 -0.0008 0.0723 0.099(10) Uiso d R 1 . .
C C1 -0.30126(16) 0.08804(13) 0.01415(8) 0.0198(3) Uani d . 1 . .
C C2 -0.14885(15) 0.15904(13) 0.02749(8) 0.0191(3) Uani d . 1 . .
C C3 -0.07123(16) 0.22058(13) 0.10232(8) 0.0192(3) Uani d . 1 . .
H H3 -0.1154 0.2127 0.1419 0.029 Uiso calc R 1 . .
C C4 0.06989(16) 0.29353(13) 0.12086(8) 0.0192(3) Uani d . 1 A .
C C5 0.13789(16) 0.30168(13) 0.06178(8) 0.0196(3) Uani d . 1 A .
C C6 0.05971(16) 0.23646(14) -0.01268(8) 0.0230(3) Uani d . 1 . .
H H6 0.1069 0.2400 -0.0512 0.034 Uiso calc R 1 . .
C C7 -0.08302(16) 0.16713(14) -0.03275(8) 0.0219(3) Uani d . 1 . .
C C8 -0.15681(19) 0.10224(17) -0.11538(9) 0.0316(4) Uani d . 1 . .
H H8A -0.2521 0.1494 -0.1483 0.047 Uiso calc R 1 . .
H H8B -0.1846 0.0128 -0.1088 0.047 Uiso calc R 1 . .
H H8C -0.0807 0.1032 -0.1416 0.047 Uiso calc R 1 . .
C C9 0.29440(16) 0.37676(14) 0.07460(8) 0.0231(3) Uani d . 1 . .
C C10A 0.3364(4) 0.4704(4) 0.1476(2) 0.0292(7) Uani d PDU 0.683(4) A 1
H H10A 0.2582 0.5428 0.1321 0.044 Uiso calc PR 0.683(4) A 1
C C11A 0.3210(3) 0.3998(3) 0.21971(13) 0.0272(7) Uani d PU 0.683(4) A 1
H H11A 0.3627 0.4560 0.2675 0.041 Uiso calc PR 0.683(4) A 1
H H11B 0.3858 0.3202 0.2310 0.041 Uiso calc PR 0.683(4) A 1
C C15A 0.5059(12) 0.5308(12) 0.1732(6) 0.0497(14) Uani d PDU 0.683(4) A 1
H H15A 0.5265 0.5866 0.2198 0.075 Uiso calc PR 0.683(4) A 1
H H15B 0.5123 0.5819 0.1288 0.075 Uiso calc PR 0.683(4) A 1
H H15C 0.5847 0.4615 0.1867 0.075 Uiso calc PR 0.683(4) A 1
C C10B 0.3736(8) 0.4188(8) 0.1699(4) 0.0292(15) Uani d PDU 0.317(4) A 2
H H10B 0.4204 0.3404 0.2026 0.044 Uiso calc PR 0.317(4) A 2
C C11B 0.2488(7) 0.4758(5) 0.1983(3) 0.0297(14) Uani d PU 0.317(4) A 2
H H11C 0.1851 0.5417 0.1600 0.045 Uiso calc PR 0.317(4) A 2
H H11D 0.3005 0.5171 0.2513 0.045 Uiso calc PR 0.317(4) A 2
C C15B 0.507(3) 0.524(3) 0.1870(15) 0.0497(14) Uani d PDU 0.317(4) A 2
H H15D 0.4578 0.6093 0.1706 0.075 Uiso calc PR 0.317(4) A 2
H H15E 0.5725 0.5038 0.1568 0.075 Uiso calc PR 0.317(4) A 2
H H15F 0.5720 0.5256 0.2443 0.075 Uiso calc PR 0.317(4) A 2
C C14A 0.0479(4) 0.4785(3) 0.20837(16) 0.0297(6) Uani d PD 0.683(4) A 3
H H14A -0.0611 0.4526 0.1978 0.045 Uiso calc PR 0.683(4) A 3
H H14B 0.0488 0.5422 0.1684 0.045 Uiso calc PR 0.683(4) A 3
H H14C 0.0947 0.5166 0.2619 0.045 Uiso calc PR 0.683(4) A 3
C C14B -0.0085(8) 0.4464(7) 0.2128(4) 0.0297(6) Uani d PD 0.317(4) A 4
H H14D 0.0298 0.4937 0.2635 0.045 Uiso calc PR 0.317(4) A 4
H H14E -0.0922 0.3865 0.2118 0.045 Uiso calc PR 0.317(4) A 4
H H14F -0.0504 0.5075 0.1683 0.045 Uiso calc PR 0.317(4) A 4
C C12 0.14176(18) 0.36242(15) 0.20370(8) 0.0261(3) Uani d D 1 . .
C C13 0.1649(2) 0.26665(17) 0.27301(9) 0.0393(4) Uani d . 1 A .
H H13A 0.2261 0.3084 0.3241 0.059 Uiso calc R 1 . .
H H13B 0.2217 0.1902 0.2663 0.059 Uiso calc R 1 . .
H H13C 0.0617 0.2407 0.2725 0.059 Uiso calc R 1 . .
C C16 0.42374(19) 0.27774(17) 0.07668(13) 0.0408(4) Uani d . 1 A .
H H16A 0.5219 0.3237 0.0843 0.061 Uiso calc R 1 . .
H H16B 0.3887 0.2300 0.0261 0.061 Uiso calc R 1 . .
H H16C 0.4420 0.2172 0.1210 0.061 Uiso calc R 1 . .
C C17 0.2657(2) 0.4705(2) 0.00255(13) 0.0492(5) Uani d . 1 A .
H H17A 0.1800 0.5304 -0.0016 0.074 Uiso calc R 1 . .
H H17B 0.2367 0.4204 -0.0470 0.074 Uiso calc R 1 . .
H H17C 0.3623 0.5195 0.0111 0.074 Uiso calc R 1 . .

loop_
_atom_site_aniso_label
_atom_site_aniso_U_11
_atom_site_aniso_U_22
_atom_site_aniso_U_33
_atom_site_aniso_U_12
_atom_site_aniso_U_13
_atom_site_aniso_U_23
O1 0.0218(5) 0.0408(6) 0.0227(5) -0.0104(4) 0.0028(4) -0.0008(4)
O2 0.0213(5) 0.0348(6) 0.0255(5) -0.0064(4) 0.0081(4) 0.0061(4)
C1 0.0183(6) 0.0202(6) 0.0202(6) -0.0005(5) 0.0066(5) 0.0002(5)
C2 0.0172(6) 0.0191(7) 0.0203(6) -0.0001(5) 0.0063(5) 0.0007(5)
C3 0.0206(6) 0.0198(7) 0.0187(6) 0.0008(5) 0.0092(5) 0.0012(5)
C4 0.0200(6) 0.0170(6) 0.0185(6) -0.0001(5) 0.0050(5) -0.0002(5)
C5 0.0177(6) 0.0175(6) 0.0227(6) -0.0001(5) 0.0067(5) 0.0012(5)
C6 0.0238(7) 0.0266(7) 0.0223(7) -0.0025(5) 0.0130(6) -0.0021(5)
C7 0.0228(7) 0.0233(7) 0.0197(6) -0.0024(5) 0.0081(5) -0.0024(5)
C8 0.0328(8) 0.0414(9) 0.0230(7) -0.0119(7) 0.0135(6) -0.0100(6)
C9 0.0188(7) 0.0235(7) 0.0271(7) -0.0041(5) 0.0088(5) -0.0006(6)
C10A 0.0318(16) 0.0283(16) 0.0270(15) -0.0133(12) 0.0106(12) -0.0039(12)
C11A 0.0238(12) 0.0336(15) 0.0201(10) -0.0111(11) 0.0038(9) -0.0039(10)
C15A 0.0487(12) 0.068(2) 0.036(4) -0.0383(13) 0.019(2) -0.016(2)
C10B 0.026(3) 0.026(3) 0.028(3) -0.006(2) 0.001(2) 0.004(2)
C11B 0.038(3) 0.023(3) 0.024(2) -0.006(2) 0.006(2) 0.000(2)
C15B 0.0487(12) 0.068(2) 0.036(4) -0.0383(13) 0.019(2) -0.016(2)
C14A 0.0400(18) 0.0209(14) 0.0221(9) -0.0016(11) 0.0048(11) -0.0056(9)
C14B 0.0400(18) 0.0209(14) 0.0221(9) -0.0016(11) 0.0048(11) -0.0056(9)
C12 0.0300(7) 0.0291(8) 0.0189(6) -0.0107(6) 0.0087(5) -0.0050(6)
C13 0.0526(10) 0.0349(9) 0.0199(7) 0.0117(8) 0.0020(7) 0.0004(6)
C16 0.0247(8) 0.0343(9) 0.0677(12) -0.0011(7) 0.0224(8) 0.0013(8)
C17 0.0290(9) 0.0488(11) 0.0625(12) -0.0103(8) 0.0092(8) 0.0271(9)

loop_
_atom_type_symbol
_atom_type_description
_atom_type_scat_dispersion_real
_atom_type_scat_dispersion_imag
_atom_type_scat_source
C C 0.0033 0.0016 'International Tables Vol C Tables 4.2.6.8 and 6.1.1.4'
H H 0.0000 0.0000 'International Tables Vol C Tables 4.2.6.8 and 6.1.1.4'
O O 0.0106 0.0060 'International Tables Vol C Tables 4.2.6.8 and 6.1.1.4'

loop_
_geom_angle_atom_site_label_1
_geom_angle_atom_site_label_2
_geom_angle_atom_site_label_3
_geom_angle_site_symmetry_1
_geom_angle_site_symmetry_3
_geom_angle
_geom_angle_publ_flag
C1 O2 H2 . . 117.0 ?
O1 C1 O2 . . 122.65(12) ?
O1 C1 C2 . . 121.59(12) ?
O2 C1 C2 . . 115.76(11) ?
C3 C2 C7 . . 119.68(12) ?
C3 C2 C1 . . 117.92(11) ?
C7 C2 C1 . . 122.39(12) ?
C2 C3 C4 . . 123.01(12) ?
C2 C3 H3 . . 118.5 ?
C4 C3 H3 . . 118.5 ?
C3 C4 C5 . . 118.05(12) ?
C3 C4 C12 . . 118.89(12) ?
C5 C4 C12 . . 123.05(12) ?
C4 C5 C6 . . 118.07(12) ?
C4 C5 C9 . . 123.51(12) ?
C6 C5 C9 . . 118.41(11) ?
C7 C6 C5 . . 124.41(12) ?
C7 C6 H6 . . 117.8 ?
C5 C6 H6 . . 117.8 ?
C6 C7 C2 . . 116.73(12) ?
C6 C7 C8 . . 119.56(12) ?
C2 C7 C8 . . 123.70(12) ?
C7 C8 H8A . . 109.5 ?
C7 C8 H8B . . 109.5 ?
H8A C8 H8B . . 109.5 ?
C7 C8 H8C . . 109.5 ?
H8A C8 H8C . . 109.5 ?
H8B C8 H8C . . 109.5 ?
C16 C9 C10A . . 116.56(19) ?
C16 C9 C17 . . 108.36(14) ?
C10A C9 C17 . . 103.15(19) ?
C16 C9 C5 . . 108.75(12) ?
C10A C9 C5 . . 110.50(14) ?
C17 C9 C5 . . 109.21(12) ?
C16 C9 C10B . . 96.9(3) ?
C17 C9 C10B . . 124.9(3) ?
C5 C9 C10B . . 107.4(2) ?
C11A C10A C9 . . 110.2(2) ?
C11A C10A C15A . . 109.7(4) ?
C9 C10A C15A . . 113.2(5) ?
C11A C10A H10A . . 107.9 ?
C9 C10A H10A . . 107.9 ?
C15A C10A H10A . . 107.9 ?
C10A C11A C12 . . 112.1(2) ?
C10A C11A H11A . . 109.2 ?
C12 C11A H11A . . 109.2 ?
C10A C11A H11B . . 109.2 ?
C12 C11A H11B . . 109.2 ?
H11A C11A H11B . . 107.9 ?
C11B C10B C15B . . 106.6(14) ?
C11B C10B C9 . . 111.2(5) ?
C15B C10B C9 . . 112.8(11) ?
C11B C10B H10B . . 108.7 ?
C15B C10B H10B . . 108.7 ?
C9 C10B H10B . . 108.7 ?
C10B C11B C12 . . 107.3(4) ?
C10B C11B H11C . . 110.3 ?
C12 C11B H11C . . 110.3 ?
C10B C11B H11D . . 110.3 ?
C12 C11B H11D . . 110.3 ?
H11C C11B H11D . . 108.5 ?
C10B C15B H15D . . 109.5 ?
C10B C15B H15E . . 109.5 ?
H15D C15B H15E . . 109.5 ?
C10B C15B H15F . . 109.5 ?
H15D C15B H15F . . 109.5 ?
H15E C15B H15F . . 109.5 ?
C12 C14A H14A . . 109.5 ?
C12 C14A H14B . . 109.5 ?
C12 C14A H14C . . 109.5 ?
C12 C14B H14D . . 109.5 ?
C12 C14B H14E . . 109.5 ?
C12 C14B H14F . . 109.5 ?
C14A C12 C13 . . 111.94(16) ?
C13 C12 C11B . . 129.6(2) ?
C14A C12 C4 . . 112.25(15) ?
C13 C12 C4 . . 111.21(12) ?
C11B C12 C4 . . 109.3(2) ?
C14A C12 C11A . . 111.49(18) ?
C13 C12 C11A . . 101.08(15) ?
C4 C12 C11A . . 108.28(12) ?
C13 C12 C14B . . 96.8(3) ?
C11B C12 C14B . . 100.0(3) ?
C4 C12 C14B . . 105.4(2) ?
C12 C13 H13A . . 109.5 ?
C12 C13 H13B . . 109.5 ?
H13A C13 H13B . . 109.5 ?
C12 C13 H13C . . 109.5 ?
H13A C13 H13C . . 109.5 ?
H13B C13 H13C . . 109.5 ?
C9 C16 H16A . . 109.5 ?
C9 C16 H16B . . 109.5 ?
H16A C16 H16B . . 109.5 ?
C9 C16 H16C . . 109.5 ?
H16A C16 H16C . . 109.5 ?
H16B C16 H16C . . 109.5 ?
C9 C17 H17A . . 109.5 ?
C9 C17 H17B . . 109.5 ?
H17A C17 H17B . . 109.5 ?
C9 C17 H17C . . 109.5 ?
H17A C17 H17C . . 109.5 ?
H17B C17 H17C . . 109.5 ?

loop_
_geom_bond_atom_site_label_1
_geom_bond_atom_site_label_2
_geom_bond_site_symmetry_2
_geom_bond_distance
_geom_bond_publ_flag
O1 C1 . 1.2458(17) ?
O2 C1 . 1.2969(16) ?
O2 H2 . 0.9088 ?
C1 C2 . 1.4830(18) ?
C2 C3 . 1.3892(18) ?
C2 C7 . 1.4040(18) ?
C3 C4 . 1.3939(19) ?
C3 H3 . 0.9300 ?
C4 C5 . 1.3992(19) ?
C4 C12 . 1.5289(18) ?
C5 C6 . 1.4020(19) ?
C5 C9 . 1.5366(18) ?
C6 C7 . 1.3839(19) ?
C6 H6 . 0.9300 ?
C7 C8 . 1.5089(18) ?
C8 H8A . 0.9600 ?
C8 H8B . 0.9600 ?
C8 H8C . 0.9600 ?
C9 C16 . 1.525(2) ?
C9 C10A . 1.532(3) ?
C9 C17 . 1.533(2) ?
C9 C10B . 1.620(6) ?
C10A C11A . 1.515(4) ?
C10A C15A . 1.540(7) ?
C10A H10A . 0.9800 ?
C11A C12 . 1.570(3) ?
C11A H11A . 0.9700 ?
C11A H11B . 0.9700 ?
C15A H15A . 0.9600 ?
C15A H15B . 0.9600 ?
C15A H15C . 0.9600 ?
C10B C11B . 1.505(9) ?
C10B C15B . 1.546(12) ?
C10B H10B . 0.9800 ?
C11B C12 . 1.524(5) ?
C11B H11C . 0.9700 ?
C11B H11D . 0.9700 ?
C15B H15D . 0.9600 ?
C15B H15E . 0.9600 ?
C15B H15F . 0.9600 ?
C14A C12 . 1.468(3) ?
C14A H14A . 0.9600 ?
C14A H14B . 0.9600 ?
C14A H14C . 0.9600 ?
C14B C12 . 1.653(7) ?
C14B H14D . 0.9600 ?
C14B H14E . 0.9600 ?
C14B H14F . 0.9600 ?
C12 C13 . 1.516(2) ?
C13 H13A . 0.9600 ?
C13 H13B . 0.9600 ?
C13 H13C . 0.9600 ?
C16 H16A . 0.9600 ?
C16 H16B . 0.9600 ?
C16 H16C . 0.9600 ?
C17 H17A . 0.9600 ?
C17 H17B . 0.9600 ?
C17 H17C . 0.9600 ?

loop_
_geom_hbond_atom_site_label_D
_geom_hbond_atom_site_label_H
_geom_hbond_atom_site_label_A
_geom_hbond_site_symmetry_A
_geom_hbond_distance_DH
_geom_hbond_distance_HA
_geom_hbond_distance_DA
_geom_hbond_angle_DHA
O2 H2 O1 3_455 0.91 1.72 2.6305(16) 178

loop_
_geom_torsion_atom_site_label_1
_geom_torsion_atom_site_label_2
_geom_torsion_atom_site_label_3
_geom_torsion_atom_site_label_4
_geom_torsion_site_symmetry_1
_geom_torsion_site_symmetry_2
_geom_torsion_site_symmetry_3
_geom_torsion_site_symmetry_4
_geom_torsion
_geom_torsion_publ_flag
O1 C1 C2 C3 . . . . 150.42(13) ?
O2 C1 C2 C3 . . . . -28.69(18) ?
O1 C1 C2 C7 . . . . -28.8(2) ?
O2 C1 C2 C7 . . . . 152.14(13) ?
C7 C2 C3 C4 . . . . 1.2(2) ?
C1 C2 C3 C4 . . . . -177.96(12) ?
C2 C3 C4 C5 . . . . -1.7(2) ?
C2 C3 C4 C12 . . . . 177.34(12) ?
C3 C4 C5 C6 . . . . 0.27(19) ?
C12 C4 C5 C6 . . . . -178.78(13) ?
C3 C4 C5 C9 . . . . -178.97(12) ?
C12 C4 C5 C9 . . . . 2.0(2) ?
C4 C5 C6 C7 . . . . 1.8(2) ?
C9 C5 C6 C7 . . . . -178.93(13) ?
C5 C6 C7 C2 . . . . -2.3(2) ?
C5 C6 C7 C8 . . . . 179.27(14) ?
C3 C2 C7 C6 . . . . 0.74(19) ?
C1 C2 C7 C6 . . . . 179.90(12) ?
C3 C2 C7 C8 . . . . 179.11(13) ?
C1 C2 C7 C8 . . . . -1.7(2) ?
C4 C5 C9 C16 . . . . 113.07(15) ?
C6 C5 C9 C16 . . . . -66.16(17) ?
C4 C5 C9 C10A . . . . -16.1(2) ?
C6 C5 C9 C10A . . . . 164.7(2) ?
C4 C5 C9 C17 . . . . -128.86(16) ?
C6 C5 C9 C17 . . . . 51.91(18) ?
C4 C5 C9 C10B . . . . 9.2(3) ?
C6 C5 C9 C10B . . . . -170.0(3) ?
C16 C9 C10A C11A . . . . -78.0(3) ?
C17 C9 C10A C11A . . . . 163.4(2) ?
C5 C9 C10A C11A . . . . 46.8(3) ?
C10B C9 C10A C11A . . . . -40.1(6) ?
C16 C9 C10A C15A . . . . 45.3(6) ?
C17 C9 C10A C15A . . . . -73.3(6) ?
C5 C9 C10A C15A . . . . 170.1(5) ?
C10B C9 C10A C15A . . . . 83.1(9) ?
C9 C10A C11A C12 . . . . -67.0(3) ?
C15A C10A C11A C12 . . . . 167.7(6) ?
C16 C9 C10B C11B . . . . -157.8(5) ?
C10A C9 C10B C11B . . . . 55.8(7) ?
C17 C9 C10B C11B . . . . 84.1(5) ?
C5 C9 C10B C11B . . . . -45.6(6) ?
C16 C9 C10B C15B . . . . 82.6(15) ?
C10A C9 C10B C15B . . . . -63.9(16) ?
C17 C9 C10B C15B . . . . -35.5(15) ?
C5 C9 C10B C15B . . . . -165.3(14) ?
C15B C10B C11B C12 . . . . -164.9(11) ?
C9 C10B C11B C12 . . . . 71.8(6) ?
C10B C11B C12 C14A . . . . -166.0(4) ?
C10B C11B C12 C13 . . . . 85.6(4) ?
C10B C11B C12 C4 . . . . -56.4(5) ?
C10B C11B C12 C11A . . . . 38.6(4) ?
C10B C11B C12 C14B . . . . -166.8(5) ?
C3 C4 C12 C14A . . . . -73.3(2) ?
C5 C4 C12 C14A . . . . 105.7(2) ?
C3 C4 C12 C13 . . . . 52.99(17) ?
C5 C4 C12 C13 . . . . -127.97(15) ?
C3 C4 C12 C11B . . . . -157.5(3) ?
C5 C4 C12 C11B . . . . 21.5(3) ?
C3 C4 C12 C11A . . . . 163.19(15) ?
C5 C4 C12 C11A . . . . -17.8(2) ?
C3 C4 C12 C14B . . . . -50.8(3) ?
C5 C4 C12 C14B . . . . 128.2(3) ?
C10A C11A C12 C14A . . . . -74.4(3) ?
C10A C11A C12 C13 . . . . 166.5(2) ?
C10A C11A C12 C11B . . . . -48.5(3) ?
C10A C11A C12 C4 . . . . 49.6(3) ?
C10A C11A C12 C14B . . . . -83.4(4) ?
